data_1558604
loop_
_publ_author_name
'Dahl, Tor'

_publ_section_title
;
 Crystal Structure of N(6),N(6)-Dimethyladeninium Hemisulfate Hydrate. The
 Tautomerism of N(6)-Substituted Adeninium Ions Elucidated by
 Molecular-Packing Analysis
;
_journal_name_full 'Acta Chemica Scandinavica'
_journal_page_first 38
_journal_page_last 42
_journal_paper_doi 10.3891/acta.chem.scand.47-0038
_journal_volume 47
_journal_year 1993
_chemical_formula_sum 'C14 H24 N10 O6 S'
_chemical_formula_weight 460.48
_chemical_name_common
;
N(6),N(6)-Dimethyladeninium Hemisulfate Hydrate
;
_space_group_IT_number 9
_space_group_name_Hall 'I -2ya'
_space_group_name_H-M_alt 'I 1 a 1'
_symmetry_cell_setting monoclinic
_symmetry_Int_Tables_number 9
_symmetry_space_group_name_Hall 'I -2ya'
_symmetry_space_group_name_H-M 'I 1 a 1'
_cell_angle_alpha 90.
_cell_angle_beta 101.47(3)
_cell_angle_gamma 90.
_cell_formula_units_Z 4
_cell_length_a 7.003(3)
_cell_length_b 41.213(11)
_cell_length_c 7.062(2)
_cell_volume 1997.5(12)
_diffrn_ambient_temperature 293
_diffrn_radiation_probe x-ray
_diffrn_radiation_type CuK\a
_diffrn_radiation_wavelength 1.54180
_exptl_absorpt_coefficient_mu 1.927
_exptl_crystal_density_diffrn 1.531
_refine_ls_number_reflns 1933
_refine_ls_R_factor_gt 0.054
_refine_ls_wR_factor_gt 0.069
_cod_data_source_file Acta-Chem-Scand-1993-47-38.cif
_cod_data_source_block 1
_cod_depositor_comments
;

2022-06-21
Z value and formula fixed to values more according to usual
chemical conventions.                 miguel
;
_cod_original_formula_sum 'C7 H12 N5 O3 S0.5'
_cod_original_formula_weight 230.24
_cod_original_formula_units_Z 8
_cod_original_cell_volume 1997.5(11)
_cod_original_sg_symbol_H-M 'I a'
_cod_database_code 1558604

loop_
_space_group_symop_id
_space_group_symop_operation_xyz
1 x,y,z
2 1/2+x,-y,z
3 1/2+x,1/2+y,1/2+z
4 x,1/2-y,1/2+z

loop_
_atom_site_label
_atom_site_type_symbol
_atom_site_thermal_displace_type
_atom_site_fract_x
_atom_site_fract_y
_atom_site_fract_z
_atom_site_occupancy
_atom_site_U_iso_or_equiv
_atom_site_calc_flag
_atom_site_refinement_flags
_atom_site_disorder_assembly
_atom_site_disorder_group
S1 S Uiso 0.25000 0.12941(2) 0.00000 1.000 0.0241 . . . .
N1 N Uiso 0.1702(6) -0.03515(11) -0.1988(6) 1.000 0.0278 . . . .
N3 N Uiso 0.2239(7) 0.01932(10) -0.0943(6) 1.000 0.0334 . . . .
N6 N Uiso 0.0209(6) -0.05294(10) -0.5054(6) 1.000 0.0309 . . . .
N7 N Uiso -0.0305(7) 0.02262(11) -0.5887(6) 1.000 0.0331 . . . .
N9 N Uiso 0.0911(6) 0.05688(11) -0.3488(7) 1.000 0.0321 . . . .
C2 C Uiso 0.2384(7) -0.01159(13) -0.0660(7) 1.000 0.0332 . . . .
C4 C Uiso 0.1304(7) 0.02668(11) -0.2756(7) 1.000 0.0292 . . . .
C5 C Uiso 0.0547(6) 0.00543(11) -0.4260(7) 1.000 0.0263 . . . .
C6 C Uiso 0.0778(6) -0.02845(12) -0.3859(6) 1.000 0.0253 . . . .
C8 C Uiso -0.0040(8) 0.05264(14) -0.5361(8) 1.000 0.0345 . . . .
C10 C Uiso 0.0500(11) -0.08694(14) -0.4463(10) 1.000 0.0444 . . . .
C11 C Uiso -0.0696(9) -0.04654(14) -0.7087(8) 1.000 0.0387 . . . .
N1' N Uiso -0.0248(5) 0.21442(9) -0.0985(6) 1.000 0.0246 . . . .
N3' N Uiso 0.0753(6) 0.26898(10) -0.0450(7) 1.000 0.0323 . . . .
N6' N Uiso -0.3322(6) 0.19561(10) -0.2464(7) 1.000 0.0292 . . . .
N7' N Uiso -0.4219(6) 0.27099(10) -0.3014(6) 1.000 0.0290 . . . .
N9' N Uiso -0.1856(7) 0.30593(11) -0.1793(7) 1.000 0.0333 . . . .
O1 O Uiso 0.1257(6) 0.11302(11) 0.1165(7) 1.000 0.0435 . . . .
O2 O Uiso 0.4538(5) 0.12435(10) 0.0886(7) 1.000 0.0335 . . . .
C2' C Uiso 0.1054(7) 0.23777(13) -0.0328(7) 1.000 0.0303 . . . .
O3 O Uiso 0.2032(8) 0.11624(11) -0.1975(6) 1.000 0.0479 . . . .
O4 O Uiso 0.2082(6) 0.16452(9) -0.0081(7) 1.000 0.0409 . . . .
C4' C Uiso -0.1088(7) 0.27580(11) -0.1402(7) 1.000 0.0266 . . . .
C5' C Uiso -0.2556(6) 0.25419(10) -0.2150(6) 1.000 0.0242 . . . .
C6' C Uiso -0.2126(6) 0.22051(11) -0.1923(6) 1.000 0.0243 . . . .
C8' C Uiso -0.3714(8) 0.30150(14) -0.2750(8) 1.000 0.0344 . . . .
C10' C Uiso -0.2690(8) 0.16188(12) -0.2096(11) 1.000 0.0404 . . . .
C11' C Uiso -0.5360(8) 0.20043(15) -0.3378(9) 1.000 0.0354 . . . .
O5 O Uiso 0.2598(7) -0.08715(9) 0.0234(7) 1.000 0.0395 . . . .
O6 O Uiso 0.0096(8) 0.36224(13) -0.0648(7) 1.000 0.0509 . . . .

loop_
_atom_type_symbol
_atom_type_description
_atom_type_scat_dispersion_real
_atom_type_scat_dispersion_imag
_atom_type_scat_source
C C 0.0181 0.0091 ' International Tables Vol C Tables 4.2.6.8 and 6.1.1.4'
N N 0.0311 0.0180 ' International Tables Vol C Tables 4.2.6.8 and 6.1.1.4'
O O 0.0492 0.0322 ' International Tables Vol C Tables 4.2.6.8 and 6.1.1.4'
S S 0.3331 0.5567 ' International Tables Vol C Tables 4.2.6.8 and 6.1.1.4'

loop_
_geom_angle_atom_site_label_1
_geom_angle_atom_site_label_2
_geom_angle_atom_site_label_3
_geom_angle
_geom_angle_site_symmetry_1
_geom_angle_site_symmetry_2
_geom_angle_site_symmetry_3
_geom_angle_publ_flag
O1 S1 O4 109.7(2) . . . yes
O2 S1 O3 111.7(3) . . . yes
O2 S1 O4 109.1(2) . . . yes
O3 S1 O4 108.7(3) . . . yes
O1 S1 O2 109.4(3) . . . yes
O1 S1 O3 108.4(3) . . . yes
C2 N1 C6 123.2(4) . . . yes
C2 N3 C4 112.1(4) . . . yes
C10 N6 C11 117.2(4) . . . yes
C6 N6 C10 122.7(4) . . . yes
C6 N6 C11 120.1(4) . . . yes
C5 N7 C8 103.8(4) . . . yes
C4 N9 C8 105.9(4) . . . yes
N1 C2 N3 126.0(5) . . . yes
N9 C4 C5 105.6(4) . . . yes
N3 C4 C5 128.2(4) . . . yes
N3 C4 N9 126.2(4) . . . yes
C4 C5 C6 116.8(4) . . . no
N7 C5 C6 132.9(4) . . . yes
N7 C5 C4 110.3(4) . . . yes
N6 C6 C5 127.7(4) . . . yes
N1 C6 N6 118.8(4) . . . yes
N1 C6 C5 113.5(4) . . . yes
N7 C8 N9 114.4(5) . . . yes
C2' N1' C6' 123.7(4) . . . yes
C2' N3' C4' 111.2(4) . . . yes
C6' N6' C10' 122.0(4) . . . yes
C10' N6' C11' 116.2(4) . . . yes
C6' N6' C11' 121.8(4) . . . yes
C5' N7' C8' 103.7(4) . . . yes
C4' N9' C8' 106.3(4) . . . yes
N1' C2' N3' 126.5(5) . . . yes
N9' C4' C5' 106.1(4) . . . yes
N3' C4' C5' 128.0(4) . . . yes
N3' C4' N9' 126.0(4) . . . yes
C4' C5' C6' 117.4(4) . . . no
N7' C5' C4' 110.0(4) . . . yes
N7' C5' C6' 132.6(4) . . . yes
N6' C6' C5' 127.8(4) . . . yes
N1' C6' N6' 119.0(4) . . . yes
N1' C6' C5' 113.2(4) . . . yes
N7' C8' N9' 114.0(5) . . . yes

loop_
_geom_bond_atom_site_label_1
_geom_bond_atom_site_label_2
_geom_bond_distance
_geom_bond_site_symmetry_1
_geom_bond_site_symmetry_2
_geom_bond_publ_flag
S1 O4 1.475(4) . . yes
S1 O1 1.475(5) . . yes
S1 O2 1.455(4) . . yes
S1 O3 1.472(4) . . yes
N1 C6 1.379(6) . . yes
N1 C2 1.368(7) . . yes
N3 C2 1.290(7) . . yes
N3 C4 1.352(6) . . yes
N6 C6 1.325(6) . . yes
N6 C10 1.465(7) . . yes
N6 C11 1.473(7) . . yes
N7 C8 1.295(7) . . yes
N7 C5 1.380(6) . . yes
N9 C4 1.355(7) . . yes
N9 C8 1.369(7) . . yes
C4 C5 1.397(7) . . no
C5 C6 1.428(7) . . no
N1' C6' 1.373(6) . . yes
N1' C2' 1.343(6) . . yes
N3' C4' 1.360(7) . . yes
N3' C2' 1.304(7) . . yes
N6' C6' 1.332(6) . . yes
N6' C10' 1.466(7) . . yes
N6' C11' 1.458(7) . . yes
N7' C5' 1.388(6) . . yes
N7' C8' 1.310(7) . . yes
N9' C8' 1.354(8) . . yes
N9' C4' 1.360(7) . . yes
C4' C5' 1.383(6) . . no
C5' C6' 1.423(6) . . no

loop_
_geom_torsion_atom_site_label_1
_geom_torsion_atom_site_label_2
_geom_torsion_atom_site_label_3
_geom_torsion_atom_site_label_4
_geom_torsion
_geom_torsion_site_symmetry_1
_geom_torsion_site_symmetry_2
_geom_torsion_site_symmetry_3
_geom_torsion_site_symmetry_4
_geom_torsion_publ_flag
C6 N1 C2 N3 1.2(8) . . . . no
C2 N1 C6 N6 178.4(4) . . . . no
C2 N1 C6 C5 -1.9(6) . . . . no
C4 N3 C2 N1 0.1(8) . . . . no
C2 N3 C4 N9 179.4(5) . . . . no
C2 N3 C4 C5 -0.7(8) . . . . no
C10 N6 C6 N1 0.8(7) . . . . no
C10 N6 C6 C5 -178.9(5) . . . . no
C11 N6 C6 N1 -177.0(4) . . . . no
C11 N6 C6 C5 3.3(7) . . . . no
C8 N7 C5 C4 0.6(6) . . . . no
C8 N7 C5 C6 -179.6(5) . . . . no
C5 N7 C8 N9 -0.7(6) . . . . no
C8 N9 C4 N3 179.8(5) . . . . no
C8 N9 C4 C5 -0.2(5) . . . . no
C4 N9 C8 N7 0.6(6) . . . . no
N3 C4 C5 N7 179.8(5) . . . . no
N3 C4 C5 C6 -0.1(8) . . . . no
N9 C4 C5 N7 -0.3(6) . . . . no
N9 C4 C5 C6 179.8(4) . . . . no
N7 C5 C6 N1 -178.6(5) . . . . no
N7 C5 C6 N6 1.1(8) . . . . no
C4 C5 C6 N1 1.3(6) . . . . no
C4 C5 C6 N6 -179.0(5) . . . . no
C6' N1' C2' N3' 0.8(8) . . . . no
C2' N1' C6' N6' -177.9(5) . . . . no
C2' N1' C6' C5' 0.6(6) . . . . no
C4' N3' C2' N1' -1.7(7) . . . . no
C2' N3' C4' N9' -179.2(5) . . . . no
C2' N3' C4' C5' 1.5(7) . . . . no
C10' N6' C6' N1' -0.3(7) . . . . no
C10' N6' C6' C5' -178.6(5) . . . . no
C11' N6' C6' N1' 176.9(5) . . . . no
C11' N6' C6' C5' -1.4(8) . . . . no
C8' N7' C5' C4' -0.5(5) . . . . no
C8' N7' C5' C6' 179.8(5) . . . . no
C5' N7' C8' N9' 0.3(6) . . . . no
C8' N9' C4' N3' -179.8(5) . . . . no
C8' N9' C4' C5' -0.3(6) . . . . no
C4' N9' C8' N7' 0.0(6) . . . . no
N3' C4' C5' N7' 180.0(5) . . . . no
N3' C4' C5' C6' -0.3(7) . . . . no
N9' C4' C5' N7' 0.5(5) . . . . no
N9' C4' C5' C6' -179.8(4) . . . . no
N7' C5' C6' N1' 178.9(4) . . . . no
N7' C5' C6' N6' -2.8(8) . . . . no
C4' C5' C6' N1' -0.8(6) . . . . no
C4' C5' C6' N6' 177.6(5) . . . . no
